data_4027147
loop_
_publ_author_name
'Hanh Nho Nguyen'
'Victor J. Cee'
'Holly L. Deak'
'Bingfan Du'
'Kathleen Panter Faber'
'Hakan Gunaydin'
'Brian L. Hodous'
'Steven L. Hollis'
'Paul H. Krolikowski'
'Philip R. Olivieri'
'Vinod F. Patel'
'Karina Romero'
'Laurie B. Schenkel'
'Stephanie D. Geuns-Meyer'

_publ_section_title
;
 Synthesis of 4-Substituted Chlorophthalazines, Dihydrobenzoazepinediones,
 2-Pyrazolylbenzoic Acid, and 2-Pyrazolylbenzohydrazide via 3-Substituted
 3-Hydroxyisoindolin-1-ones
;
_journal_name_full 'Journal of Organic Chemistry'
_journal_page_first 3887
_journal_page_last 3906
_journal_paper_doi 10.1021/jo3000628
_journal_volume 77
_journal_year 2012
_chemical_formula_moiety 'C19 H20 N4 O2, CH3CN'
_chemical_formula_sum 'C21 H23 N5 O2'
_chemical_formula_weight 377.44
_space_group_IT_number 2
_symmetry_cell_setting triclinic
_symmetry_Int_Tables_number 2
_symmetry_space_group_name_Hall '-P 1'
_symmetry_space_group_name_H-M 'P -1'
_atom_sites_solution_hydrogens geom
_atom_sites_solution_primary direct
_atom_sites_solution_secondary difmap
_audit_creation_method SHELXL-97
_cell_angle_alpha 75.4270(10)
_cell_angle_beta 79.6500(10)
_cell_angle_gamma 86.2040(10)
_cell_formula_units_Z 2
_cell_length_a 7.44320(10)
_cell_length_b 10.8946(2)
_cell_length_c 12.6718(3)
_cell_measurement_reflns_used 4503
_cell_measurement_temperature 173(2)
_cell_measurement_theta_max 67.31
_cell_measurement_theta_min 3.66
_cell_volume 978.09(3)
_computing_cell_refinement 'APEX2 (BRUKER, V2010.11-3, 2010)'
_computing_data_collection 'COSMO (BRUKER, V1.61, 2009)'
_computing_data_reduction 'SAINT (BRUKER, V7.68A, 2010)'
_computing_molecular_graphics 'SHELXTL (Sheldrick, Acta Cryst. A64 2008, 112-122)'
_computing_publication_material 'SHELXTL (Sheldrick, Acta Cryst. A64 2008, 112-122)'
_computing_structure_refinement 'SHELXL (Sheldrick, Acta Cryst. A64 2008, 112-122)'
_computing_structure_solution 'SHELXS (Sheldrick, Acta Cryst. A64 2008, 112-122)'
_diffrn_ambient_temperature 173(2)
_diffrn_detector_area_resol_mean 836.6
_diffrn_measured_fraction_theta_full 0.961
_diffrn_measured_fraction_theta_max 0.961
_diffrn_measurement_device_type 'Bruker APEX-II CCD'
_diffrn_measurement_method '\w,and/f 0.5 deg'
_diffrn_radiation_monochromator graphite
_diffrn_radiation_probe x-ray
_diffrn_radiation_type CuK\a
_diffrn_radiation_wavelength 1.54178
_diffrn_reflns_av_R_equivalents 0.0360
_diffrn_reflns_av_sigmaI/netI 0.0391
_diffrn_reflns_limit_h_max 8
_diffrn_reflns_limit_h_min -8
_diffrn_reflns_limit_k_max 13
_diffrn_reflns_limit_k_min -12
_diffrn_reflns_limit_l_max 15
_diffrn_reflns_limit_l_min -12
_diffrn_reflns_number 13247
_diffrn_reflns_theta_full 67.99
_diffrn_reflns_theta_max 67.99
_diffrn_reflns_theta_min 3.66
_diffrn_source 'fine-focus sealed tube'
_exptl_absorpt_coefficient_mu 0.690
_exptl_absorpt_correction_T_max 0.9236
_exptl_absorpt_correction_T_min 0.8361
_exptl_absorpt_correction_type multi-scan
_exptl_absorpt_process_details SADABS
_exptl_crystal_colour colourless
_exptl_crystal_density_diffrn 1.282
_exptl_crystal_description chunk
_exptl_crystal_F_000 400
_exptl_crystal_size_max 0.27
_exptl_crystal_size_mid 0.25
_exptl_crystal_size_min 0.12
_refine_diff_density_max 0.283
_refine_diff_density_min -0.161
_refine_diff_density_rms 0.046
_refine_ls_extinction_method none
_refine_ls_goodness_of_fit_ref 1.048
_refine_ls_hydrogen_treatment constr
_refine_ls_matrix_type full
_refine_ls_number_parameters 271
_refine_ls_number_reflns 3422
_refine_ls_number_restraints 0
_refine_ls_restrained_S_all 1.048
_refine_ls_R_factor_all 0.0474
_refine_ls_R_factor_gt 0.0406
_refine_ls_shift/su_max 0.000
_refine_ls_shift/su_mean 0.000
_refine_ls_structure_factor_coef Fsqd
_refine_ls_weighting_details 'calc w=1/[\s^2^(Fo^2^)+(0.0686P)^2^+0.1853P] where P=(Fo^2^+2Fc^2^)/3'
_refine_ls_weighting_scheme calc
_refine_ls_wR_factor_gt 0.1088
_refine_ls_wR_factor_ref 0.1141
_reflns_number_gt 2943
_reflns_number_total 3422
_reflns_threshold_expression >2sigma(I)
_cod_data_source_file jo3000628_si_005.cif
_cod_data_source_block amg1311_0m
_cod_database_code 4027147

loop_
_symmetry_equiv_pos_as_xyz
'x, y, z'
'-x, -y, -z'

loop_
_atom_site_label
_atom_site_type_symbol
_atom_site_fract_x
_atom_site_fract_y
_atom_site_fract_z
_atom_site_U_iso_or_equiv
_atom_site_adp_type
_atom_site_occupancy
_atom_site_symmetry_multiplicity
_atom_site_calc_flag
_atom_site_refinement_flags
_atom_site_disorder_assembly
_atom_site_disorder_group
O1 O 0.22394(13) 0.78333(10) 0.18928(8) 0.0314(3) Uani 1 1 d . . .
O2 O 0.66214(19) 0.33544(11) -0.02979(9) 0.0472(3) Uani 1 1 d . . .
H2A H 0.7001 0.2865 -0.0711 0.071 Uiso 1 1 calc R . .
N1 N 0.27646(15) 0.39021(11) 0.49877(9) 0.0265(3) Uani 1 1 d . . .
N2 N 0.32434(15) 0.29843(11) 0.44395(10) 0.0269(3) Uani 1 1 d . . .
N3 N -0.04463(16) 0.68626(11) 0.27431(9) 0.0274(3) Uani 1 1 d . . .
H3 H -0.1109 0.6499 0.3381 0.033 Uiso 1 1 calc R . .
N4 N -0.11107(17) 0.69281(13) 0.17485(10) 0.0342(3) Uani 1 1 d . . .
C1 C 0.34642(18) 0.34539(13) 0.33223(11) 0.0258(3) Uani 1 1 d . . .
C2 C 0.31125(18) 0.47411(13) 0.31526(11) 0.0258(3) Uani 1 1 d . . .
H2 H 0.3156 0.5343 0.2461 0.031 Uiso 1 1 calc R . .
C3 C 0.26799(17) 0.49824(13) 0.42013(11) 0.0243(3) Uani 1 1 d . . .
C4 C 0.22363(17) 0.61798(13) 0.45455(11) 0.0242(3) Uani 1 1 d . . .
C5 C 0.15574(17) 0.72760(13) 0.38701(11) 0.0243(3) Uani 1 1 d . . .
C6 C 0.11881(19) 0.83767(14) 0.42460(12) 0.0284(3) Uani 1 1 d . . .
H6 H 0.0770 0.9122 0.3774 0.034 Uiso 1 1 calc R . .
C7 C 0.1423(2) 0.83985(14) 0.53009(12) 0.0313(3) Uani 1 1 d . . .
H7 H 0.1132 0.9146 0.5560 0.038 Uiso 1 1 calc R . .
C8 C 0.2086(2) 0.73193(15) 0.59776(12) 0.0311(3) Uani 1 1 d . . .
H8 H 0.2241 0.7324 0.6705 0.037 Uiso 1 1 calc R . .
C9 C 0.25195(19) 0.62409(14) 0.55931(12) 0.0284(3) Uani 1 1 d . . .
H9 H 0.3023 0.5521 0.6051 0.034 Uiso 1 1 calc R . .
C10 C 0.3636(2) 0.17187(14) 0.50882(13) 0.0351(4) Uani 1 1 d . . .
H10A H 0.4258 0.1788 0.5689 0.053 Uiso 1 1 calc R . .
H10B H 0.4423 0.1248 0.4611 0.053 Uiso 1 1 calc R . .
H10C H 0.2490 0.1269 0.5400 0.053 Uiso 1 1 calc R . .
C11 C 0.40161(18) 0.27136(13) 0.24857(12) 0.0268(3) Uani 1 1 d . . .
C12 C 0.3513(2) 0.14612(15) 0.26326(13) 0.0345(3) Uani 1 1 d . . .
H12 H 0.2790 0.1036 0.3307 0.041 Uiso 1 1 calc R . .
C13 C 0.4067(2) 0.08392(15) 0.17965(14) 0.0366(4) Uani 1 1 d . . .
H13 H 0.3723 -0.0014 0.1905 0.044 Uiso 1 1 calc R . .
C14 C 0.5113(2) 0.14409(15) 0.08069(13) 0.0330(3) Uani 1 1 d . . .
H14 H 0.5493 0.1004 0.0240 0.040 Uiso 1 1 calc R . .
C15 C 0.5604(2) 0.26947(14) 0.06496(12) 0.0316(3) Uani 1 1 d . . .
C16 C 0.5055(2) 0.33213(14) 0.14833(12) 0.0294(3) Uani 1 1 d . . .
H16 H 0.5391 0.4177 0.1370 0.035 Uiso 1 1 calc R . .
C17 C 0.11603(18) 0.73402(13) 0.27312(11) 0.0240(3) Uani 1 1 d . . .
C18 C -0.0971(3) 0.56804(18) 0.15051(14) 0.0470(4) Uani 1 1 d . . .
H18A H 0.0303 0.5375 0.1453 0.070 Uiso 1 1 calc R . .
H18B H -0.1384 0.5744 0.0801 0.070 Uiso 1 1 calc R . .
H18C H -0.1737 0.5085 0.2098 0.070 Uiso 1 1 calc R . .
C19 C -0.3004(2) 0.7410(2) 0.18817(15) 0.0508(5) Uani 1 1 d . . .
H19A H -0.3740 0.6837 0.2508 0.076 Uiso 1 1 calc R . .
H19B H -0.3499 0.7457 0.1206 0.076 Uiso 1 1 calc R . .
H19C H -0.3037 0.8257 0.2020 0.076 Uiso 1 1 calc R . .
N1S N 0.8720(2) 0.03574(18) 0.24387(15) 0.0550(4) Uani 1 1 d . . .
C2B C 0.9308(4) 0.1207(4) 0.1822(3) 0.0398(8) Uani 0.524(3) 1 d P A 1
C1B C 1.0054(5) 0.2373(4) 0.1060(3) 0.0556(7) Uani 0.524(3) 1 d P A 1
H1B H 1.1239 0.2532 0.1229 0.083 Uiso 0.524(3) 1 calc PR A 1
H2B H 0.9211 0.3086 0.1142 0.083 Uiso 0.524(3) 1 calc PR A 1
H3B H 1.0211 0.2283 0.0298 0.083 Uiso 0.524(3) 1 calc PR A 1
C2A C 0.9251(5) 0.0426(4) 0.1558(3) 0.0374(9) Uani 0.476(3) 1 d P A 2
C1A C 0.9923(6) 0.0395(4) 0.0414(3) 0.0556(7) Uani 0.476(3) 1 d P . 2
H1AA H 1.0352 0.1217 -0.0003 0.083 Uiso 0.476(3) 1 d PR A 2
H1AB H 1.0907 -0.0218 0.0386 0.083 Uiso 0.476(3) 1 d PR A 2
H1AC H 0.8948 0.0163 0.0104 0.083 Uiso 0.476(3) 1 d PR A 2

loop_
_atom_site_aniso_label
_atom_site_aniso_U_11
_atom_site_aniso_U_22
_atom_site_aniso_U_33
_atom_site_aniso_U_23
_atom_site_aniso_U_13
_atom_site_aniso_U_12
O1 0.0308(5) 0.0370(6) 0.0245(5) -0.0073(4) 0.0012(4) -0.0054(4)
O2 0.0677(8) 0.0401(7) 0.0294(6) -0.0120(5) 0.0107(5) -0.0068(6)
N1 0.0260(6) 0.0276(6) 0.0247(6) -0.0065(5) -0.0009(5) -0.0010(5)
N2 0.0264(6) 0.0253(6) 0.0270(6) -0.0055(5) -0.0007(5) -0.0010(5)
N3 0.0274(6) 0.0345(7) 0.0196(6) -0.0039(5) -0.0041(5) -0.0049(5)
N4 0.0347(7) 0.0447(8) 0.0249(6) -0.0069(5) -0.0107(5) -0.0055(6)
C1 0.0217(6) 0.0291(7) 0.0258(7) -0.0061(6) -0.0022(5) -0.0026(5)
C2 0.0253(6) 0.0280(7) 0.0236(7) -0.0060(5) -0.0034(5) 0.0000(5)
C3 0.0202(6) 0.0273(7) 0.0247(7) -0.0052(5) -0.0031(5) -0.0017(5)
C4 0.0190(6) 0.0289(7) 0.0238(7) -0.0060(5) -0.0009(5) -0.0030(5)
C5 0.0188(6) 0.0288(7) 0.0249(7) -0.0068(5) -0.0020(5) -0.0025(5)
C6 0.0260(7) 0.0285(7) 0.0312(7) -0.0077(6) -0.0062(6) 0.0013(5)
C7 0.0321(7) 0.0314(8) 0.0341(8) -0.0152(6) -0.0063(6) 0.0019(6)
C8 0.0321(7) 0.0393(8) 0.0250(7) -0.0117(6) -0.0068(6) -0.0019(6)
C9 0.0277(7) 0.0313(8) 0.0259(7) -0.0050(6) -0.0068(6) -0.0004(5)
C10 0.0394(8) 0.0266(8) 0.0340(8) -0.0014(6) -0.0013(6) -0.0001(6)
C11 0.0227(6) 0.0297(7) 0.0290(7) -0.0087(6) -0.0055(5) 0.0009(5)
C12 0.0330(8) 0.0326(8) 0.0361(8) -0.0098(6) 0.0024(6) -0.0054(6)
C13 0.0371(8) 0.0312(8) 0.0442(9) -0.0154(7) -0.0038(7) -0.0050(6)
C14 0.0334(7) 0.0355(8) 0.0351(8) -0.0172(6) -0.0092(6) 0.0056(6)
C15 0.0319(7) 0.0352(8) 0.0278(7) -0.0081(6) -0.0049(6) 0.0010(6)
C16 0.0323(7) 0.0270(7) 0.0292(7) -0.0078(6) -0.0045(6) -0.0020(6)
C17 0.0248(6) 0.0230(7) 0.0233(7) -0.0061(5) -0.0024(5) 0.0022(5)
C18 0.0561(11) 0.0551(11) 0.0352(8) -0.0173(8) -0.0078(8) -0.0160(8)
C19 0.0382(9) 0.0746(13) 0.0429(10) -0.0114(9) -0.0207(8) 0.0017(8)
N1S 0.0623(10) 0.0577(11) 0.0457(10) -0.0068(8) -0.0205(8) 0.0028(8)
C2B 0.0402(17) 0.047(2) 0.0339(17) -0.0116(17) -0.0132(14) 0.0093(15)
C1B 0.0527(15) 0.0625(18) 0.0425(14) -0.0005(13) -0.0045(12) 0.0071(13)
C2A 0.0413(18) 0.036(2) 0.035(2) -0.0046(16) -0.0140(15) 0.0052(14)
C1A 0.0527(15) 0.0625(18) 0.0425(14) -0.0005(13) -0.0045(12) 0.0071(13)

loop_
_atom_type_symbol
_atom_type_description
_atom_type_scat_dispersion_real
_atom_type_scat_dispersion_imag
_atom_type_scat_source
C C 0.0181 0.0091 'International Tables Vol C Tables 4.2.6.8 and 6.1.1.4'
H H 0.0000 0.0000 'International Tables Vol C Tables 4.2.6.8 and 6.1.1.4'
N N 0.0311 0.0180 'International Tables Vol C Tables 4.2.6.8 and 6.1.1.4'
O O 0.0492 0.0322 'International Tables Vol C Tables 4.2.6.8 and 6.1.1.4'

loop_
_geom_angle_atom_site_label_1
_geom_angle_atom_site_label_2
_geom_angle_atom_site_label_3
_geom_angle
_geom_angle_site_symmetry_1
_geom_angle_site_symmetry_3
C15 O2 H2A 109.5 . .
C3 N1 N2 105.55(11) . .
N1 N2 C1 111.94(11) . .
N1 N2 C10 117.55(11) . .
C1 N2 C10 130.11(12) . .
C17 N3 N4 121.30(11) . .
C17 N3 H3 119.3 . .
N4 N3 H3 119.3 . .
N3 N4 C18 110.17(12) . .
N3 N4 C19 107.87(12) . .
C18 N4 C19 111.89(14) . .
N2 C1 C2 106.02(12) . .
N2 C1 C11 125.84(13) . .
C2 C1 C11 128.13(13) . .
C1 C2 C3 106.21(12) . .
C1 C2 H2 126.9 . .
C3 C2 H2 126.9 . .
N1 C3 C2 110.29(12) . .
N1 C3 C4 118.52(12) . .
C2 C3 C4 131.15(13) . .
C9 C4 C5 117.80(13) . .
C9 C4 C3 118.76(12) . .
C5 C4 C3 123.44(12) . .
C6 C5 C4 120.24(12) . .
C6 C5 C17 116.24(12) . .
C4 C5 C17 123.51(12) . .
C7 C6 C5 120.76(13) . .
C7 C6 H6 119.6 . .
C5 C6 H6 119.6 . .
C6 C7 C8 119.48(13) . .
C6 C7 H7 120.3 . .
C8 C7 H7 120.3 . .
C9 C8 C7 119.94(13) . .
C9 C8 H8 120.0 . .
C7 C8 H8 120.0 . .
C8 C9 C4 121.69(13) . .
C8 C9 H9 119.2 . .
C4 C9 H9 119.2 . .
N2 C10 H10A 109.5 . .
N2 C10 H10B 109.5 . .
H10A C10 H10B 109.5 . .
N2 C10 H10C 109.5 . .
H10A C10 H10C 109.5 . .
H10B C10 H10C 109.5 . .
C16 C11 C12 118.78(13) . .
C16 C11 C1 117.46(12) . .
C12 C11 C1 123.73(13) . .
C13 C12 C11 120.07(14) . .
C13 C12 H12 120.0 . .
C11 C12 H12 120.0 . .
C14 C13 C12 121.00(14) . .
C14 C13 H13 119.5 . .
C12 C13 H13 119.5 . .
C13 C14 C15 119.27(14) . .
C13 C14 H14 120.4 . .
C15 C14 H14 120.4 . .
O2 C15 C16 117.06(13) . .
O2 C15 C14 122.95(14) . .
C16 C15 C14 119.98(14) . .
C15 C16 C11 120.89(13) . .
C15 C16 H16 119.6 . .
C11 C16 H16 119.6 . .
O1 C17 N3 125.48(12) . .
O1 C17 C5 121.06(12) . .
N3 C17 C5 113.43(11) . .
N4 C18 H18A 109.5 . .
N4 C18 H18B 109.5 . .
H18A C18 H18B 109.5 . .
N4 C18 H18C 109.5 . .
H18A C18 H18C 109.5 . .
H18B C18 H18C 109.5 . .
N4 C19 H19A 109.5 . .
N4 C19 H19B 109.5 . .
H19A C19 H19B 109.5 . .
N4 C19 H19C 109.5 . .
H19A C19 H19C 109.5 . .
H19B C19 H19C 109.5 . .
C2A N1S C2B 53.6(3) . .
N1S C2B C1B 176.5(4) . .
N1S C2A C1A 174.9(4) . .
C2A C1A C1A 144.5(5) . 2_755
C2A C1A H1AA 109.8 . .
C1A C1A H1AA 105.4 2_755 .
C2A C1A H1AB 109.5 . .
C1A C1A H1AB 61.2 2_755 .
H1AA C1A H1AB 109.5 . .
C2A C1A H1AC 109.2 . .
C1A C1A H1AC 53.0 2_755 .
H1AA C1A H1AC 109.5 . .
H1AB C1A H1AC 109.5 . .

loop_
_geom_bond_atom_site_label_1
_geom_bond_atom_site_label_2
_geom_bond_distance
_geom_bond_site_symmetry_2
O1 C17 1.2352(16) .
O2 C15 1.3575(18) .
O2 H2A 0.8400 .
N1 C3 1.3434(18) .
N1 N2 1.3501(16) .
N2 C1 1.3624(18) .
N2 C10 1.4577(18) .
N3 C17 1.3315(18) .
N3 N4 1.4185(16) .
N3 H3 0.8800 .
N4 C18 1.461(2) .
N4 C19 1.466(2) .
C1 C2 1.379(2) .
C1 C11 1.474(2) .
C2 C3 1.3963(19) .
C2 H2 0.9500 .
C3 C4 1.4760(19) .
C4 C9 1.3993(19) .
C4 C5 1.4054(19) .
C5 C6 1.392(2) .
C5 C17 1.5082(18) .
C6 C7 1.385(2) .
C6 H6 0.9500 .
C7 C8 1.389(2) .
C7 H7 0.9500 .
C8 C9 1.380(2) .
C8 H8 0.9500 .
C9 H9 0.9500 .
C10 H10A 0.9800 .
C10 H10B 0.9800 .
C10 H10C 0.9800 .
C11 C16 1.393(2) .
C11 C12 1.397(2) .
C12 C13 1.385(2) .
C12 H12 0.9500 .
C13 C14 1.383(2) .
C13 H13 0.9500 .
C14 C15 1.393(2) .
C14 H14 0.9500 .
C15 C16 1.386(2) .
C16 H16 0.9500 .
C18 H18A 0.9800 .
C18 H18B 0.9800 .
C18 H18C 0.9800 .
C19 H19A 0.9800 .
C19 H19B 0.9800 .
C19 H19C 0.9800 .
N1S C2A 1.100(4) .
N1S C2B 1.108(4) .
C2B C1B 1.462(5) .
C1B H1B 0.9800 .
C1B H2B 0.9800 .
C1B H3B 0.9800 .
C2A C1A 1.454(6) .
C1A C1A 1.501(9) 2_755
C1A H1AA 0.9601 .
C1A H1AB 0.9600 .
C1A H1AC 0.9600 .

loop_
_geom_hbond_atom_site_label_D
_geom_hbond_atom_site_label_H
_geom_hbond_atom_site_label_A
_geom_hbond_distance_DH
_geom_hbond_distance_HA
_geom_hbond_distance_DA
_geom_hbond_angle_DHA
_geom_hbond_site_symmetry_A
O2 H2A O1 0.84 1.83 2.6519(15) 165.2 2_665
N3 H3 N1 0.88 2.16 3.0236(16) 165.1 2_566

loop_
_geom_torsion_atom_site_label_1
_geom_torsion_atom_site_label_2
_geom_torsion_atom_site_label_3
_geom_torsion_atom_site_label_4
_geom_torsion
_geom_torsion_site_symmetry_4
C3 N1 N2 C1 -0.06(14) .
C3 N1 N2 C10 173.39(12) .
C17 N3 N4 C18 106.21(15) .
C17 N3 N4 C19 -131.40(15) .
N1 N2 C1 C2 0.22(15) .
C10 N2 C1 C2 -172.18(14) .
N1 N2 C1 C11 178.80(12) .
C10 N2 C1 C11 6.4(2) .
N2 C1 C2 C3 -0.29(14) .
C11 C1 C2 C3 -178.82(13) .
N2 N1 C3 C2 -0.13(14) .
N2 N1 C3 C4 -178.15(10) .
C1 C2 C3 N1 0.27(15) .
C1 C2 C3 C4 177.96(13) .
N1 C3 C4 C9 21.22(18) .
C2 C3 C4 C9 -156.31(14) .
N1 C3 C4 C5 -159.47(12) .
C2 C3 C4 C5 23.0(2) .
C9 C4 C5 C6 0.02(19) .
C3 C4 C5 C6 -179.30(12) .
C9 C4 C5 C17 -179.02(12) .
C3 C4 C5 C17 1.67(19) .
C4 C5 C6 C7 -2.2(2) .
C17 C5 C6 C7 176.90(12) .
C5 C6 C7 C8 1.9(2) .
C6 C7 C8 C9 0.5(2) .
C7 C8 C9 C4 -2.8(2) .
C5 C4 C9 C8 2.5(2) .
C3 C4 C9 C8 -178.18(12) .
N2 C1 C11 C16 -147.49(14) .
C2 C1 C11 C16 30.8(2) .
N2 C1 C11 C12 34.4(2) .
C2 C1 C11 C12 -147.35(15) .
C16 C11 C12 C13 0.9(2) .
C1 C11 C12 C13 178.99(14) .
C11 C12 C13 C14 -0.3(2) .
C12 C13 C14 C15 -0.4(2) .
C13 C14 C15 O2 -179.76(14) .
C13 C14 C15 C16 0.5(2) .
O2 C15 C16 C11 -179.62(13) .
C14 C15 C16 C11 0.2(2) .
C12 C11 C16 C15 -0.8(2) .
C1 C11 C16 C15 -179.06(13) .
N4 N3 C17 O1 -2.6(2) .
N4 N3 C17 C5 175.24(12) .
C6 C5 C17 O1 80.04(16) .
C4 C5 C17 O1 -100.88(16) .
C6 C5 C17 N3 -97.86(14) .
C4 C5 C17 N3 81.21(16) .
C2A N1S C2B C1B 175(5) .
C2B N1S C2A C1A 176(4) .
N1S C2A C1A C1A 10(5) 2_755
